data_4310225
loop_
_publ_author_name
'Carlos Platas-Iglesias'
'Lea Vaiana'
'David Esteban-G\'omez'
'Fernando Avecilla'
'Jos\'e Antonio Real'
'Andr\'es de Blas'
'Teresa Rodr\'iguez-Blas'

_publ_section_title
;
Electronic Structure Study of Seven-Coordinate First-Row Transition Metal
Complexes Derived from 1,10-Diaza-15-crown-5: A Successful Marriage of
Theory with Experiment
;
_journal_name_full 'Inorganic Chemistry'
_journal_page_first 9704
_journal_page_last 9713
_journal_paper_doi 10.1021/ic051119h
_journal_volume 44
_journal_year 2005
_chemical_formula_moiety 'C24 H36 N4 Ni O3, 2(N O3), H2 O'
_chemical_formula_sum 'C24 H38 N6 Ni O10'
_chemical_formula_weight 629.31
_chemical_name_systematic
; 
 ? 
;
_space_group_IT_number 61
_symmetry_cell_setting orthorhombic
_symmetry_space_group_name_Hall '-P 2ac 2ab'
_symmetry_space_group_name_H-M 'P b c a'
_atom_sites_solution_hydrogens geom
_atom_sites_solution_primary direct
_atom_sites_solution_secondary difmap
_audit_creation_method SHELXL-97
_cell_angle_alpha 90.00
_cell_angle_beta 90.00
_cell_angle_gamma 90.00
_cell_formula_units_Z 8
_cell_length_a 15.8519(15)
_cell_length_b 12.5941(12)
_cell_length_c 28.328(3)
_cell_measurement_temperature 298(2)
_cell_volume 5655.4(10)
_computing_cell_refinement 'Siemens SAINT'
_computing_data_collection 'Siemens SMART'
_computing_data_reduction 'Siemens SHELXTL'
_computing_molecular_graphics 'Siemens SHELXTL'
_computing_publication_material 'Siemens SHELXTL'
_computing_structure_refinement 'SHELXL-97 (Sheldrick, 1997)'
_computing_structure_solution 'SHELXS-97 (Sheldrick, 1990)'
_diffrn_ambient_temperature 298(2)
_diffrn_measured_fraction_theta_full 0.976
_diffrn_measured_fraction_theta_max 0.976
_diffrn_measurement_device_type 'CCD area detector'
_diffrn_measurement_method 'phi and omega scans'
_diffrn_radiation_monochromator graphite
_diffrn_radiation_source 'fine-focus sealed tube'
_diffrn_radiation_type MoK\a
_diffrn_radiation_wavelength 0.71073
_diffrn_reflns_av_R_equivalents 0.0328
_diffrn_reflns_av_sigmaI/netI 0.0296
_diffrn_reflns_limit_h_max 11
_diffrn_reflns_limit_h_min -21
_diffrn_reflns_limit_k_max 16
_diffrn_reflns_limit_k_min -15
_diffrn_reflns_limit_l_max 37
_diffrn_reflns_limit_l_min -37
_diffrn_reflns_number 34035
_diffrn_reflns_theta_full 28.28
_diffrn_reflns_theta_max 28.28
_diffrn_reflns_theta_min 1.93
_exptl_absorpt_coefficient_mu 0.751
_exptl_absorpt_correction_T_max 0.8704
_exptl_absorpt_correction_T_min 0.7382
_exptl_absorpt_correction_type multi-scan
_exptl_absorpt_process_details 'Sadabs (Scheldrick, 1996)'
_exptl_crystal_colour Green
_exptl_crystal_density_diffrn 1.478
_exptl_crystal_density_method 'not measured'
_exptl_crystal_description Block
_exptl_crystal_F_000 2656
_exptl_crystal_size_max 0.43
_exptl_crystal_size_mid 0.35
_exptl_crystal_size_min 0.19
_refine_diff_density_max 1.333
_refine_diff_density_min -0.742
_refine_diff_density_rms 0.072
_refine_ls_extinction_method none
_refine_ls_goodness_of_fit_ref 1.026
_refine_ls_hydrogen_treatment mixed
_refine_ls_matrix_type full
_refine_ls_number_parameters 386
_refine_ls_number_reflns 6845
_refine_ls_number_restraints 7
_refine_ls_restrained_S_all 1.091
_refine_ls_R_factor_all 0.0979
_refine_ls_R_factor_gt 0.0567
_refine_ls_shift/su_max 0.000
_refine_ls_shift/su_mean 0.000
_refine_ls_structure_factor_coef Fsqd
_refine_ls_weighting_details 'calc w=1/[\s^2^(Fo^2^)+(0.0810P)^2^+8.1132P] where P=(Fo^2^+2Fc^2^)/3'
_refine_ls_weighting_scheme calc
_refine_ls_wR_factor_gt 0.1538
_refine_ls_wR_factor_ref 0.1849
_reflns_number_gt 4244
_reflns_number_total 6845
_reflns_threshold_expression >2sigma(I)
_cod_data_source_file ic051119hsi20050706_070852_3.cif
_cod_data_source_block Compound5
_cod_depositor_comments
;
The following automatic conversions were performed:
'_symmetry_cell_setting' value 'Orthorhombic' changed to 'orthorhombic'
according to '/home/saulius/struct/CIF-dictionaries/cif_core.dic'
dictionary named 'cif_core.dic' version 2.4.1 from 2010-06-29.

Automatic conversion script
Id: cif_fix_enum 1527 2010-12-29 10:47:43Z saulius 
;
_cod_database_code 4310225

loop_
_symmetry_equiv_pos_as_xyz
'x, y, z'
'-x+1/2, -y, z+1/2'
'-x, y+1/2, -z+1/2'
'x+1/2, -y+1/2, -z'
'-x, -y, -z'
'x-1/2, y, -z-1/2'
'x, -y-1/2, z-1/2'
'-x-1/2, y-1/2, z'

loop_
_atom_site_label
_atom_site_type_symbol
_atom_site_fract_x
_atom_site_fract_y
_atom_site_fract_z
_atom_site_U_iso_or_equiv
_atom_site_adp_type
_atom_site_occupancy
_atom_site_symmetry_multiplicity
_atom_site_calc_flag
_atom_site_refinement_flags
_atom_site_disorder_assembly
_atom_site_disorder_group
Ni1 Ni -0.00109(3) 0.85056(4) 0.351693(15) 0.03800(16) Uani 1 1 d . . .
O1 O -0.04028(17) 0.7657(2) 0.42708(9) 0.0502(6) Uani 1 1 d . . .
N1 N -0.11609(19) 0.7500(3) 0.33978(11) 0.0454(7) Uani 1 1 d . . .
C1 C -0.2106(2) 0.8855(3) 0.37821(14) 0.0482(9) Uani 1 1 d . . .
O2 O 0.04437(16) 0.9416(2) 0.42327(9) 0.0501(6) Uani 1 1 d . . .
N2 N 0.10767(18) 0.9486(2) 0.33135(11) 0.0427(7) Uani 1 1 d . . .
C2 C -0.2795(3) 0.8746(4) 0.40853(17) 0.0642(12) Uani 1 1 d . . .
H2 H -0.3187 0.8206 0.4037 0.077 Uiso 1 1 calc R . .
N3 N -0.0845(2) 0.9807(3) 0.35352(12) 0.0430(7) Uani 1 1 d . . .
H3A H -0.102(3) 0.993(3) 0.3261(16) 0.053(12) Uiso 1 1 d . . .
H3B H -0.057(3) 1.039(4) 0.3606(15) 0.060(13) Uiso 1 1 d . . .
O3 O -0.00671(18) 0.8435(2) 0.27966(10) 0.0593(8) Uani 1 1 d . . .
C3 C -0.2894(3) 0.9450(5) 0.44620(17) 0.0757(15) Uani 1 1 d . . .
H3 H -0.3354 0.9381 0.4663 0.091 Uiso 1 1 calc R . .
N4 N 0.0829(2) 0.7204(3) 0.35675(14) 0.0464(8) Uani 1 1 d . . .
H4A H 0.094(3) 0.703(4) 0.3300(17) 0.060(14) Uiso 1 1 d . . .
H4B H 0.057(3) 0.671(4) 0.3686(18) 0.074(16) Uiso 1 1 d . . .
C4 C -0.2317(3) 1.0240(4) 0.45366(16) 0.0700(14) Uani 1 1 d . . .
H4 H -0.2379 1.0691 0.4794 0.084 Uiso 1 1 calc R . .
O4 O 0.4995(5) 0.9218(9) 0.3725(6) 0.303(10) Uani 1 1 d D . .
C5 C -0.1645(3) 1.0372(4) 0.42329(14) 0.0561(11) Uani 1 1 d . . .
H5 H -0.1261 1.0919 0.4282 0.067 Uiso 1 1 calc R . .
O5 O 0.5165(4) 0.7960(12) 0.4263(3) 0.346(10) Uani 1 1 d D . .
N5 N 0.5133(6) 0.8080(17) 0.3789(4) 0.264(9) Uani 1 1 d D . .
C6 C -0.1543(2) 0.9689(3) 0.38560(12) 0.0430(8) Uani 1 1 d . . .
N6 N 0.1738(2) 0.5969(3) 0.25263(12) 0.0588(9) Uani 1 1 d . . .
O6 O 0.5404(4) 0.7204(4) 0.34985(19) 0.1269(18) Uani 1 1 d D . .
C7 C -0.1975(2) 0.8105(3) 0.33755(15) 0.0537(10) Uani 1 1 d . . .
H7A H -0.2439 0.7603 0.3368 0.064 Uiso 1 1 calc R . .
H7B H -0.1989 0.8507 0.3084 0.064 Uiso 1 1 calc R . .
O7 O 0.0989(3) 0.6096(6) 0.25454(19) 0.160(3) Uani 1 1 d . . .
C8 C -0.1220(3) 0.6617(3) 0.37506(16) 0.0548(10) Uani 1 1 d . . .
H8A H -0.0784 0.6098 0.3684 0.066 Uiso 1 1 calc R . .
H8B H -0.1762 0.6268 0.3716 0.066 Uiso 1 1 calc R . .
O8 O 0.2184(3) 0.6470(4) 0.27988(15) 0.1046(14) Uani 1 1 d . . .
C9 C -0.1126(2) 0.6990(3) 0.42507(15) 0.0530(10) Uani 1 1 d . . .
H9A H -0.1624 0.7381 0.4348 0.064 Uiso 1 1 calc R . .
H9B H -0.1056 0.6388 0.4460 0.064 Uiso 1 1 calc R . .
O9 O 0.2065(3) 0.5355(3) 0.22502(14) 0.0995(14) Uani 1 1 d . . .
C10 C -0.0324(3) 0.8219(3) 0.47007(13) 0.0512(9) Uani 1 1 d . . .
H10A H -0.0294 0.7728 0.4964 0.061 Uiso 1 1 calc R . .
H10B H -0.0807 0.8682 0.4747 0.061 Uiso 1 1 calc R . .
C11 C 0.0466(2) 0.8856(3) 0.46698(13) 0.0480(9) Uani 1 1 d . . .
H11A H 0.0498 0.9351 0.4931 0.058 Uiso 1 1 calc R . .
H11B H 0.0954 0.8393 0.4682 0.058 Uiso 1 1 calc R . .
C12 C 0.1169(2) 1.0061(3) 0.41622(15) 0.0542(10) Uani 1 1 d . . .
H12A H 0.1673 0.9669 0.4248 0.065 Uiso 1 1 calc R . .
H12B H 0.1136 1.0688 0.4360 0.065 Uiso 1 1 calc R . .
C13 C 0.1211(3) 1.0380(3) 0.36478(16) 0.0537(10) Uani 1 1 d . . .
H13A H 0.0787 1.0919 0.3589 0.064 Uiso 1 1 calc R . .
H13B H 0.1759 1.0694 0.3586 0.064 Uiso 1 1 calc R . .
C14 C 0.0827(3) 0.9919(4) 0.28453(15) 0.0598(11) Uani 1 1 d . . .
H14A H 0.1313 1.0252 0.2699 0.072 Uiso 1 1 calc R . .
H14B H 0.0399 1.0460 0.2890 0.072 Uiso 1 1 calc R . .
C15 C 0.0488(3) 0.9074(4) 0.25188(15) 0.0690(13) Uani 1 1 d . . .
H15A H 0.0186 0.9395 0.2257 0.083 Uiso 1 1 calc R . .
H15B H 0.0945 0.8647 0.2393 0.083 Uiso 1 1 calc R . .
C16 C -0.0712(3) 0.7835(4) 0.25691(15) 0.0676(13) Uani 1 1 d . . .
H16A H -0.0493 0.7490 0.2289 0.081 Uiso 1 1 calc R . .
H16B H -0.1177 0.8293 0.2478 0.081 Uiso 1 1 calc R . .
C17 C -0.1004(3) 0.7019(4) 0.29224(16) 0.0619(12) Uani 1 1 d . . .
H17A H -0.1520 0.6691 0.2809 0.074 Uiso 1 1 calc R . .
H17B H -0.0580 0.6468 0.2951 0.074 Uiso 1 1 calc R . .
C18 C 0.1879(2) 0.8866(3) 0.32417(14) 0.0497(9) Uani 1 1 d . . .
H18A H 0.1808 0.8395 0.2974 0.060 Uiso 1 1 calc R . .
H18B H 0.2332 0.9356 0.3167 0.060 Uiso 1 1 calc R . .
C20 C 0.1598(2) 0.7421(3) 0.38262(13) 0.0415(8) Uani 1 1 d . . .
C21 C 0.1797(3) 0.6867(3) 0.42326(14) 0.0521(10) Uani 1 1 d . . .
H21 H 0.1448 0.6325 0.4339 0.063 Uiso 1 1 calc R . .
C22 C 0.2520(3) 0.7126(4) 0.44779(16) 0.0632(12) Uani 1 1 d . . .
H22 H 0.2643 0.6771 0.4757 0.076 Uiso 1 1 calc R . .
C23 C 0.3057(3) 0.7893(4) 0.43177(18) 0.0674(12) Uani 1 1 d . . .
H23 H 0.3551 0.8044 0.4482 0.081 Uiso 1 1 calc R . .
C24 C 0.2866(3) 0.8440(4) 0.39136(17) 0.0610(11) Uani 1 1 d . . .
H24 H 0.3233 0.8960 0.3803 0.073 Uiso 1 1 calc R . .
C25 C 0.2123(2) 0.8224(3) 0.36653(14) 0.0453(8) Uani 1 1 d . . .
O1W O 0.4696(4) 1.0056(5) 0.4460(4) 0.234(5) Uani 1 1 d . . .
H1W H 0.4548 1.0085 0.4790 0.281 Uiso 1 1 d R . .
H2W H 0.4692 0.9706 0.4184 0.281 Uiso 1 1 d R . .

loop_
_atom_site_aniso_label
_atom_site_aniso_U_11
_atom_site_aniso_U_22
_atom_site_aniso_U_33
_atom_site_aniso_U_23
_atom_site_aniso_U_13
_atom_site_aniso_U_12
Ni1 0.0366(3) 0.0424(3) 0.0349(2) -0.00126(18) -0.00061(18) 0.00157(19)
O1 0.0451(14) 0.0544(16) 0.0511(15) -0.0062(12) 0.0047(12) -0.0070(13)
N1 0.0404(16) 0.0484(17) 0.0474(16) -0.0086(14) -0.0009(13) -0.0061(14)
C1 0.0365(19) 0.056(2) 0.052(2) 0.0044(18) -0.0029(16) 0.0060(17)
O2 0.0407(14) 0.0576(16) 0.0522(15) 0.0069(12) -0.0068(12) -0.0084(12)
N2 0.0384(16) 0.0455(16) 0.0443(16) 0.0095(14) -0.0010(13) -0.0032(13)
C2 0.040(2) 0.077(3) 0.075(3) 0.018(2) 0.009(2) 0.014(2)
N3 0.0392(16) 0.0453(18) 0.0445(18) -0.0023(14) -0.0054(14) 0.0000(14)
O3 0.069(2) 0.075(2) 0.0342(13) -0.0035(13) -0.0016(12) -0.0160(16)
C3 0.058(3) 0.108(4) 0.061(3) 0.020(3) 0.017(2) 0.039(3)
N4 0.0406(17) 0.0439(18) 0.055(2) -0.0045(16) 0.0088(15) 0.0006(14)
C4 0.066(3) 0.094(4) 0.050(2) -0.003(2) -0.007(2) 0.040(3)
O4 0.110(6) 0.260(13) 0.54(3) 0.084(15) -0.046(9) -0.075(7)
C5 0.051(2) 0.068(3) 0.049(2) -0.0080(19) -0.0130(18) 0.022(2)
O5 0.076(4) 0.85(3) 0.111(5) 0.142(11) 0.012(3) -0.040(8)
N5 0.129(7) 0.52(3) 0.138(8) -0.112(13) 0.055(6) -0.165(13)
C6 0.0363(18) 0.051(2) 0.0414(18) -0.0004(16) -0.0104(15) 0.0105(16)
N6 0.0442(19) 0.076(2) 0.056(2) -0.0120(19) -0.0049(16) 0.0039(18)
O6 0.169(5) 0.102(4) 0.110(4) 0.002(3) -0.019(4) -0.040(4)
C7 0.039(2) 0.060(2) 0.062(2) -0.006(2) -0.0078(18) -0.0042(18)
O7 0.048(2) 0.288(8) 0.145(5) -0.066(5) -0.007(3) 0.012(3)
C8 0.045(2) 0.044(2) 0.075(3) -0.0007(19) 0.001(2) -0.0122(17)
O8 0.081(3) 0.128(3) 0.105(3) -0.064(3) -0.003(2) -0.006(2)
C9 0.042(2) 0.053(2) 0.064(2) 0.0094(19) 0.0051(18) -0.0081(18)
O9 0.090(3) 0.119(3) 0.089(3) -0.056(2) -0.021(2) 0.027(2)
C10 0.054(2) 0.064(2) 0.0362(19) 0.0025(17) 0.0015(17) 0.004(2)
C11 0.049(2) 0.057(2) 0.0384(18) -0.0053(17) -0.0081(16) 0.0090(19)
C12 0.042(2) 0.058(2) 0.063(2) -0.015(2) -0.0024(18) -0.0134(18)
C13 0.041(2) 0.042(2) 0.078(3) -0.0008(19) 0.0025(19) -0.0111(17)
C14 0.054(2) 0.068(3) 0.058(2) 0.029(2) 0.000(2) -0.006(2)
C15 0.066(3) 0.101(4) 0.041(2) 0.014(2) 0.002(2) -0.003(3)
C16 0.061(3) 0.096(4) 0.046(2) -0.020(2) -0.008(2) -0.003(3)
C17 0.053(2) 0.069(3) 0.064(3) -0.027(2) -0.004(2) -0.010(2)
C18 0.0399(19) 0.054(2) 0.055(2) 0.0109(18) 0.0098(17) -0.0004(17)
C20 0.0350(17) 0.0434(19) 0.0463(19) 0.0007(15) 0.0065(15) 0.0083(15)
C21 0.047(2) 0.052(2) 0.057(2) 0.0123(19) 0.0114(18) 0.0134(18)
C22 0.053(2) 0.078(3) 0.059(2) 0.013(2) 0.000(2) 0.025(2)
C23 0.043(2) 0.082(3) 0.077(3) 0.003(3) -0.012(2) 0.013(2)
C24 0.037(2) 0.063(3) 0.083(3) 0.006(2) -0.001(2) 0.0005(19)
C25 0.0351(18) 0.051(2) 0.050(2) 0.0055(17) 0.0050(16) 0.0049(16)
O1W 0.097(4) 0.119(5) 0.487(17) -0.034(7) -0.046(7) 0.013(4)

loop_
_atom_type_symbol
_atom_type_description
_atom_type_scat_dispersion_real
_atom_type_scat_dispersion_imag
_atom_type_scat_source
C C 0.0033 0.0016 'International Tables Vol C Tables 4.2.6.8 and 6.1.1.4'
H H 0.0000 0.0000 'International Tables Vol C Tables 4.2.6.8 and 6.1.1.4'
N N 0.0061 0.0033 'International Tables Vol C Tables 4.2.6.8 and 6.1.1.4'
O O 0.0106 0.0060 'International Tables Vol C Tables 4.2.6.8 and 6.1.1.4'
Ni Ni 0.3393 1.1124 'International Tables Vol C Tables 4.2.6.8 and 6.1.1.4'

loop_
_geom_angle_atom_site_label_1
_geom_angle_atom_site_label_2
_geom_angle_atom_site_label_3
_geom_angle
_geom_angle_site_symmetry_1
_geom_angle_site_symmetry_3
_geom_angle_publ_flag
O3 Ni1 N3 91.77(13) . . ?
O3 Ni1 N4 93.51(14) . . ?
N3 Ni1 N4 174.71(15) . . ?
O3 Ni1 N2 78.28(11) . . ?
N3 Ni1 N2 93.54(12) . . ?
N4 Ni1 N2 87.67(13) . . ?
O3 Ni1 N1 77.89(11) . . ?
N3 Ni1 N1 86.16(13) . . ?
N4 Ni1 N1 94.82(13) . . ?
N2 Ni1 N1 156.14(12) . . ?
O3 Ni1 O2 149.69(10) . . ?
N3 Ni1 O2 78.41(12) . . ?
N4 Ni1 O2 97.01(12) . . ?
N2 Ni1 O2 73.86(10) . . ?
N1 Ni1 O2 129.06(10) . . ?
O3 Ni1 O1 146.52(10) . . ?
N3 Ni1 O1 99.07(11) . . ?
N4 Ni1 O1 76.38(13) . . ?
N2 Ni1 O1 131.89(10) . . ?
N1 Ni1 O1 71.42(10) . . ?
O2 Ni1 O1 63.78(9) . . ?
C10 O1 C9 113.6(3) . . ?
C10 O1 Ni1 120.4(2) . . ?
C9 O1 Ni1 115.1(2) . . ?
C17 N1 C8 108.1(3) . . ?
C17 N1 C7 108.1(3) . . ?
C8 N1 C7 110.6(3) . . ?
C17 N1 Ni1 103.2(2) . . ?
C8 N1 Ni1 111.7(2) . . ?
C7 N1 Ni1 114.7(2) . . ?
C6 C1 C2 118.9(4) . . ?
C6 C1 C7 120.0(3) . . ?
C2 C1 C7 121.1(4) . . ?
C12 O2 C11 112.6(3) . . ?
C12 O2 Ni1 113.0(2) . . ?
C11 O2 Ni1 119.8(2) . . ?
C13 N2 C14 109.2(3) . . ?
C13 N2 C18 111.0(3) . . ?
C14 N2 C18 107.1(3) . . ?
C13 N2 Ni1 111.8(2) . . ?
C14 N2 Ni1 103.3(2) . . ?
C18 N2 Ni1 114.0(2) . . ?
C3 C2 C1 119.6(5) . . ?
C3 C2 H2 120.2 . . ?
C1 C2 H2 120.2 . . ?
C6 N3 Ni1 114.7(2) . . ?
C6 N3 H3A 110(3) . . ?
Ni1 N3 H3A 109(3) . . ?
C6 N3 H3B 109(3) . . ?
Ni1 N3 H3B 110(3) . . ?
H3A N3 H3B 103(4) . . ?
C16 O3 C15 119.4(3) . . ?
C16 O3 Ni1 120.4(3) . . ?
C15 O3 Ni1 119.9(3) . . ?
C4 C3 C2 120.4(4) . . ?
C4 C3 H3 119.8 . . ?
C2 C3 H3 119.8 . . ?
C20 N4 Ni1 114.7(2) . . ?
C20 N4 H4A 110(3) . . ?
Ni1 N4 H4A 106(3) . . ?
C20 N4 H4B 111(4) . . ?
Ni1 N4 H4B 108(4) . . ?
H4A N4 H4B 106(5) . . ?
C3 C4 C5 120.5(5) . . ?
C3 C4 H4 119.8 . . ?
C5 C4 H4 119.8 . . ?
C6 C5 C4 119.8(5) . . ?
C6 C5 H5 120.1 . . ?
C4 C5 H5 120.1 . . ?
O5 N5 O6 118.1(17) . . ?
O5 N5 O4 103.8(12) . . ?
O6 N5 O4 136.3(12) . . ?
C5 C6 C1 120.7(4) . . ?
C5 C6 N3 120.9(4) . . ?
C1 C6 N3 118.4(3) . . ?
O7 N6 O9 122.4(4) . . ?
O7 N6 O8 118.4(4) . . ?
O9 N6 O8 119.2(4) . . ?
N1 C7 C1 114.0(3) . . ?
N1 C7 H7A 108.8 . . ?
C1 C7 H7A 108.8 . . ?
N1 C7 H7B 108.8 . . ?
C1 C7 H7B 108.8 . . ?
H7A C7 H7B 107.7 . . ?
N1 C8 C9 113.1(3) . . ?
N1 C8 H8A 109.0 . . ?
C9 C8 H8A 109.0 . . ?
N1 C8 H8B 109.0 . . ?
C9 C8 H8B 109.0 . . ?
H8A C8 H8B 107.8 . . ?
O1 C9 C8 107.6(3) . . ?
O1 C9 H9A 110.2 . . ?
C8 C9 H9A 110.2 . . ?
O1 C9 H9B 110.2 . . ?
C8 C9 H9B 110.2 . . ?
H9A C9 H9B 108.5 . . ?
O1 C10 C11 107.0(3) . . ?
O1 C10 H10A 110.3 . . ?
C11 C10 H10A 110.3 . . ?
O1 C10 H10B 110.3 . . ?
C11 C10 H10B 110.3 . . ?
H10A C10 H10B 108.6 . . ?
O2 C11 C10 107.3(3) . . ?
O2 C11 H11A 110.3 . . ?
C10 C11 H11A 110.3 . . ?
O2 C11 H11B 110.3 . . ?
C10 C11 H11B 110.3 . . ?
H11A C11 H11B 108.5 . . ?
O2 C12 C13 108.8(3) . . ?
O2 C12 H12A 109.9 . . ?
C13 C12 H12A 109.9 . . ?
O2 C12 H12B 109.9 . . ?
C13 C12 H12B 109.9 . . ?
H12A C12 H12B 108.3 . . ?
N2 C13 C12 114.0(3) . . ?
N2 C13 H13A 108.8 . . ?
C12 C13 H13A 108.8 . . ?
N2 C13 H13B 108.8 . . ?
C12 C13 H13B 108.8 . . ?
H13A C13 H13B 107.7 . . ?
N2 C14 C15 112.5(3) . . ?
N2 C14 H14A 109.1 . . ?
C15 C14 H14A 109.1 . . ?
N2 C14 H14B 109.1 . . ?
C15 C14 H14B 109.1 . . ?
H14A C14 H14B 107.8 . . ?
O3 C15 C14 106.2(3) . . ?
O3 C15 H15A 110.5 . . ?
C14 C15 H15A 110.5 . . ?
O3 C15 H15B 110.5 . . ?
C14 C15 H15B 110.5 . . ?
H15A C15 H15B 108.7 . . ?
O3 C16 C17 106.4(3) . . ?
O3 C16 H16A 110.5 . . ?
C17 C16 H16A 110.5 . . ?
O3 C16 H16B 110.5 . . ?
C17 C16 H16B 110.5 . . ?
H16A C16 H16B 108.6 . . ?
N1 C17 C16 111.9(3) . . ?
N1 C17 H17A 109.2 . . ?
C16 C17 H17A 109.2 . . ?
N1 C17 H17B 109.2 . . ?
C16 C17 H17B 109.2 . . ?
H17A C17 H17B 107.9 . . ?
C25 C18 N2 112.9(3) . . ?
C25 C18 H18A 109.0 . . ?
N2 C18 H18A 109.0 . . ?
C25 C18 H18B 109.0 . . ?
N2 C18 H18B 109.0 . . ?
H18A C18 H18B 107.8 . . ?
C21 C20 C25 120.2(4) . . ?
C21 C20 N4 121.2(4) . . ?
C25 C20 N4 118.5(3) . . ?
C22 C21 C20 119.4(4) . . ?
C22 C21 H21 120.3 . . ?
C20 C21 H21 120.3 . . ?
C23 C22 C21 121.2(4) . . ?
C23 C22 H22 119.4 . . ?
C21 C22 H22 119.4 . . ?
C22 C23 C24 119.7(4) . . ?
C22 C23 H23 120.2 . . ?
C24 C23 H23 120.2 . . ?
C23 C24 C25 120.6(4) . . ?
C23 C24 H24 119.7 . . ?
C25 C24 H24 119.7 . . ?
C20 C25 C24 118.9(4) . . ?
C20 C25 C18 120.1(3) . . ?
C24 C25 C18 121.0(4) . . ?
H1W O1W H2W 149.5 . . ?

loop_
_geom_bond_atom_site_label_1
_geom_bond_atom_site_label_2
_geom_bond_distance
_geom_bond_site_symmetry_2
_geom_bond_publ_flag
Ni1 O3 2.044(3) . ?
Ni1 N3 2.106(3) . ?
Ni1 N4 2.117(3) . ?
Ni1 N2 2.197(3) . ?
Ni1 N1 2.245(3) . ?
Ni1 O2 2.438(3) . ?
Ni1 O1 2.467(3) . ?
O1 C10 1.414(5) . ?
O1 C9 1.422(4) . ?
N1 C17 1.498(5) . ?
N1 C8 1.498(5) . ?
N1 C7 1.500(5) . ?
C1 C6 1.393(5) . ?
C1 C2 1.397(6) . ?
C1 C7 1.504(6) . ?
O2 C12 1.422(4) . ?
O2 C11 1.426(4) . ?
N2 C13 1.487(5) . ?
N2 C14 1.488(5) . ?
N2 C18 1.506(5) . ?
C2 C3 1.396(7) . ?
C2 H2 0.9300 . ?
N3 C6 1.440(5) . ?
N3 H3A 0.84(5) . ?
N3 H3B 0.87(5) . ?
O3 C16 1.426(5) . ?
O3 C15 1.429(5) . ?
C3 C4 1.367(7) . ?
C3 H3 0.9300 . ?
N4 C20 1.448(5) . ?
N4 H4A 0.81(5) . ?
N4 H4B 0.82(5) . ?
C4 C5 1.380(6) . ?
C4 H4 0.9300 . ?
O4 N5 1.46(2) . ?
C5 C6 1.380(5) . ?
C5 H5 0.9300 . ?
O5 N5 1.352(13) . ?
N5 O6 1.442(16) . ?
N6 O7 1.198(5) . ?
N6 O9 1.216(5) . ?
N6 O8 1.222(5) . ?
C7 H7A 0.9700 . ?
C7 H7B 0.9700 . ?
C8 C9 1.500(6) . ?
C8 H8A 0.9700 . ?
C8 H8B 0.9700 . ?
C9 H9A 0.9700 . ?
C9 H9B 0.9700 . ?
C10 C11 1.489(6) . ?
C10 H10A 0.9700 . ?
C10 H10B 0.9700 . ?
C11 H11A 0.9700 . ?
C11 H11B 0.9700 . ?
C12 C13 1.513(6) . ?
C12 H12A 0.9700 . ?
C12 H12B 0.9700 . ?
C13 H13A 0.9700 . ?
C13 H13B 0.9700 . ?
C14 C15 1.508(6) . ?
C14 H14A 0.9700 . ?
C14 H14B 0.9700 . ?
C15 H15A 0.9700 . ?
C15 H15B 0.9700 . ?
C16 C17 1.507(7) . ?
C16 H16A 0.9700 . ?
C16 H16B 0.9700 . ?
C17 H17A 0.9700 . ?
C17 H17B 0.9700 . ?
C18 C25 1.498(5) . ?
C18 H18A 0.9700 . ?
C18 H18B 0.9700 . ?
C20 C21 1.383(5) . ?
C20 C25 1.387(5) . ?
C21 C22 1.378(6) . ?
C21 H21 0.9300 . ?
C22 C23 1.366(7) . ?
C22 H22 0.9300 . ?
C23 C24 1.370(6) . ?
C23 H23 0.9300 . ?
C24 C25 1.398(6) . ?
C24 H24 0.9300 . ?
O1W H1W 0.9636 . ?
O1W H2W 0.8972 . ?

loop_
_geom_hbond_atom_site_label_D
_geom_hbond_atom_site_label_H
_geom_hbond_atom_site_label_A
_geom_hbond_distance_DH
_geom_hbond_distance_HA
_geom_hbond_distance_DA
_geom_hbond_angle_DHA
_geom_hbond_site_symmetry_A
N3 H3A O9 0.84(5) 2.26(5) 3.028(5) 151(4) 3
N3 H3B O6 0.87(5) 2.33(5) 3.101(6) 149(4) 8_665
N4 H4A O7 0.81(5) 2.44(5) 3.224(6) 164(4) .
N4 H4A O8 0.81(5) 2.53(5) 3.195(5) 140(4) .
O1W H2W O4 0.90 1.52 2.383(18) 160.7 .
O1W H2W O5 0.90 2.33 2.798(16) 112.1 .
O1W H2W N5 0.90 2.44 3.207(17) 144.1 .

loop_
_geom_torsion_atom_site_label_1
_geom_torsion_atom_site_label_2
_geom_torsion_atom_site_label_3
_geom_torsion_atom_site_label_4
_geom_torsion
_geom_torsion_site_symmetry_1
_geom_torsion_site_symmetry_2
_geom_torsion_site_symmetry_3
_geom_torsion_site_symmetry_4
_geom_torsion_publ_flag
O3 Ni1 O1 C10 -166.6(3) . . . . ?
N3 Ni1 O1 C10 -59.3(3) . . . . ?
N4 Ni1 O1 C10 118.0(3) . . . . ?
N2 Ni1 O1 C10 43.9(3) . . . . ?
N1 Ni1 O1 C10 -142.1(3) . . . . ?
O2 Ni1 O1 C10 13.0(3) . . . . ?
O3 Ni1 O1 C9 -24.6(3) . . . . ?
N3 Ni1 O1 C9 82.8(3) . . . . ?
N4 Ni1 O1 C9 -100.0(3) . . . . ?
N2 Ni1 O1 C9 -174.1(2) . . . . ?
N1 Ni1 O1 C9 0.0(2) . . . . ?
O2 Ni1 O1 C9 155.0(3) . . . . ?
O3 Ni1 N1 C17 25.4(3) . . . . ?
N3 Ni1 N1 C17 118.0(3) . . . . ?
N4 Ni1 N1 C17 -67.2(3) . . . . ?
N2 Ni1 N1 C17 27.9(4) . . . . ?
O2 Ni1 N1 C17 -170.3(2) . . . . ?
O1 Ni1 N1 C17 -141.1(3) . . . . ?
O3 Ni1 N1 C8 141.2(3) . . . . ?
N3 Ni1 N1 C8 -126.1(3) . . . . ?
N4 Ni1 N1 C8 48.7(3) . . . . ?
N2 Ni1 N1 C8 143.8(3) . . . . ?
O2 Ni1 N1 C8 -54.4(3) . . . . ?
O1 Ni1 N1 C8 -25.2(2) . . . . ?
O3 Ni1 N1 C7 -92.0(3) . . . . ?
N3 Ni1 N1 C7 0.7(3) . . . . ?
N4 Ni1 N1 C7 175.5(3) . . . . ?
N2 Ni1 N1 C7 -89.4(4) . . . . ?
O2 Ni1 N1 C7 72.4(3) . . . . ?
O1 Ni1 N1 C7 101.6(3) . . . . ?
O3 Ni1 O2 C12 -26.0(4) . . . . ?
N3 Ni1 O2 C12 -99.3(3) . . . . ?
N4 Ni1 O2 C12 83.4(3) . . . . ?
N2 Ni1 O2 C12 -2.1(2) . . . . ?
N1 Ni1 O2 C12 -174.5(2) . . . . ?
O1 Ni1 O2 C12 154.4(3) . . . . ?
O3 Ni1 O2 C11 -162.5(3) . . . . ?
N3 Ni1 O2 C11 124.3(3) . . . . ?
N4 Ni1 O2 C11 -53.0(3) . . . . ?
N2 Ni1 O2 C11 -138.5(3) . . . . ?
N1 Ni1 O2 C11 49.0(3) . . . . ?
O1 Ni1 O2 C11 18.0(2) . . . . ?
O3 Ni1 N2 C13 145.6(3) . . . . ?
N3 Ni1 N2 C13 54.5(3) . . . . ?
N4 Ni1 N2 C13 -120.3(3) . . . . ?
N1 Ni1 N2 C13 143.0(3) . . . . ?
O2 Ni1 N2 C13 -22.3(2) . . . . ?
O1 Ni1 N2 C13 -51.0(3) . . . . ?
O3 Ni1 N2 C14 28.3(3) . . . . ?
N3 Ni1 N2 C14 -62.8(3) . . . . ?
N4 Ni1 N2 C14 122.4(3) . . . . ?
N1 Ni1 N2 C14 25.8(4) . . . . ?
O2 Ni1 N2 C14 -139.6(3) . . . . ?
O1 Ni1 N2 C14 -168.3(2) . . . . ?
O3 Ni1 N2 C18 -87.6(3) . . . . ?
N3 Ni1 N2 C18 -178.7(3) . . . . ?
N4 Ni1 N2 C18 6.5(3) . . . . ?
N1 Ni1 N2 C18 -90.1(4) . . . . ?
O2 Ni1 N2 C18 104.5(2) . . . . ?
O1 Ni1 N2 C18 75.8(3) . . . . ?
C6 C1 C2 C3 -1.8(6) . . . . ?
C7 C1 C2 C3 179.4(4) . . . . ?
O3 Ni1 N3 C6 129.6(3) . . . . ?
N2 Ni1 N3 C6 -152.0(3) . . . . ?
N1 Ni1 N3 C6 51.9(3) . . . . ?
O2 Ni1 N3 C6 -79.3(3) . . . . ?
O1 Ni1 N3 C6 -18.6(3) . . . . ?
N3 Ni1 O3 C16 -87.2(3) . . . . ?
N4 Ni1 O3 C16 92.7(3) . . . . ?
N2 Ni1 O3 C16 179.6(3) . . . . ?
N1 Ni1 O3 C16 -1.5(3) . . . . ?
O2 Ni1 O3 C16 -157.0(3) . . . . ?
O1 Ni1 O3 C16 22.2(4) . . . . ?
N3 Ni1 O3 C15 86.5(3) . . . . ?
N4 Ni1 O3 C15 -93.7(3) . . . . ?
N2 Ni1 O3 C15 -6.8(3) . . . . ?
N1 Ni1 O3 C15 172.2(3) . . . . ?
O2 Ni1 O3 C15 16.7(4) . . . . ?
O1 Ni1 O3 C15 -164.1(3) . . . . ?
C1 C2 C3 C4 -0.4(7) . . . . ?
O3 Ni1 N4 C20 125.3(3) . . . . ?
N2 Ni1 N4 C20 47.2(3) . . . . ?
N1 Ni1 N4 C20 -156.5(3) . . . . ?
O2 Ni1 N4 C20 -26.2(3) . . . . ?
O1 Ni1 N4 C20 -87.0(3) . . . . ?
C2 C3 C4 C5 1.9(7) . . . . ?
C3 C4 C5 C6 -1.3(6) . . . . ?
C4 C5 C6 C1 -1.0(6) . . . . ?
C4 C5 C6 N3 -179.7(3) . . . . ?
C2 C1 C6 C5 2.5(5) . . . . ?
C7 C1 C6 C5 -178.7(3) . . . . ?
C2 C1 C6 N3 -178.7(3) . . . . ?
C7 C1 C6 N3 0.1(5) . . . . ?
Ni1 N3 C6 C5 117.7(3) . . . . ?
Ni1 N3 C6 C1 -61.1(4) . . . . ?
C17 N1 C7 C1 -165.1(3) . . . . ?
C8 N1 C7 C1 76.8(4) . . . . ?
Ni1 N1 C7 C1 -50.6(4) . . . . ?
C6 C1 C7 N1 61.5(5) . . . . ?
C2 C1 C7 N1 -119.6(4) . . . . ?
C17 N1 C8 C9 163.4(3) . . . . ?
C7 N1 C8 C9 -78.5(4) . . . . ?
Ni1 N1 C8 C9 50.5(4) . . . . ?
C10 O1 C9 C8 169.2(3) . . . . ?
Ni1 O1 C9 C8 24.5(4) . . . . ?
N1 C8 C9 O1 -48.5(4) . . . . ?
C9 O1 C10 C11 178.8(3) . . . . ?
Ni1 O1 C10 C11 -38.7(4) . . . . ?
C12 O2 C11 C10 179.8(3) . . . . ?
Ni1 O2 C11 C10 -43.6(4) . . . . ?
O1 C10 C11 O2 49.8(4) . . . . ?
C11 O2 C12 C13 164.8(3) . . . . ?
Ni1 O2 C12 C13 25.1(4) . . . . ?
C14 N2 C13 C12 160.0(3) . . . . ?
C18 N2 C13 C12 -82.2(4) . . . . ?
Ni1 N2 C13 C12 46.3(4) . . . . ?
O2 C12 C13 N2 -47.0(4) . . . . ?
C13 N2 C14 C15 -166.9(4) . . . . ?
C18 N2 C14 C15 72.8(4) . . . . ?
Ni1 N2 C14 C15 -47.9(4) . . . . ?
C16 O3 C15 C14 156.9(4) . . . . ?
Ni1 O3 C15 C14 -16.8(5) . . . . ?
N2 C14 C15 O3 43.8(5) . . . . ?
C15 O3 C16 C17 163.3(4) . . . . ?
Ni1 O3 C16 C17 -23.0(5) . . . . ?
C8 N1 C17 C16 -165.1(3) . . . . ?
C7 N1 C17 C16 75.2(4) . . . . ?
Ni1 N1 C17 C16 -46.7(4) . . . . ?
O3 C16 C17 N1 47.0(5) . . . . ?
C13 N2 C18 C25 71.2(4) . . . . ?
C14 N2 C18 C25 -169.7(3) . . . . ?
Ni1 N2 C18 C25 -56.1(4) . . . . ?
Ni1 N4 C20 C21 118.8(3) . . . . ?
Ni1 N4 C20 C25 -59.3(4) . . . . ?
C25 C20 C21 C22 0.5(6) . . . . ?
N4 C20 C21 C22 -177.6(4) . . . . ?
C20 C21 C22 C23 -2.4(6) . . . . ?
C21 C22 C23 C24 1.9(7) . . . . ?
C22 C23 C24 C25 0.3(7) . . . . ?
C21 C20 C25 C24 1.7(5) . . . . ?
N4 C20 C25 C24 179.9(4) . . . . ?
C21 C20 C25 C18 -176.3(4) . . . . ?
N4 C20 C25 C18 1.9(5) . . . . ?
C23 C24 C25 C20 -2.1(6) . . . . ?
C23 C24 C25 C18 175.8(4) . . . . ?
N2 C18 C25 C20 62.3(5) . . . . ?
N2 C18 C25 C24 -115.6(4) . . . . ?
